data_7025364
loop_
_publ_author_name
'Kim, Min Kyung'
'Jo, Vinna'
'Lee, Dong Woo'
'Ok, Kang Min'

_publ_section_title
;
 Anionic templating in a new layered bismuth tellurium oxychloride,
 Bi3Te4O10Cl5.
;
_journal_issue 26
_journal_name_full 'Dalton transactions (Cambridge, England : 2003)'
_journal_page_first 6037
_journal_page_last 6042
_journal_paper_doi 10.1039/b927286k
_journal_volume 39
_journal_year 2010
_chemical_formula_sum 'Bi3 Cl5 O10 Te4'
_chemical_formula_weight 1474.59
_chemical_name_systematic
;
Bismusth Tellurium Oxychloride
;
_space_group_IT_number 12
_symmetry_cell_setting monoclinic
_symmetry_space_group_name_Hall '-C 2y'
_symmetry_space_group_name_H-M 'C 1 2/m 1'
_atom_sites_solution_primary direct
_atom_sites_solution_secondary difmap
_cell_angle_alpha 90
_cell_angle_beta 98.336(5)
_cell_angle_gamma 90
_cell_formula_units_Z 2
_cell_length_a 15.372(3)
_cell_length_b 4.1004(7)
_cell_length_c 13.301(2)
_cell_measurement_temperature 298.0(2)
_cell_volume 829.5(2)
_computing_structure_refinement 'SHELXL-97 (Sheldrick, 1997)'
_diffrn_ambient_temperature 298.0(2)
_diffrn_measured_fraction_theta_full 0.994
_diffrn_measured_fraction_theta_max 0.994
_diffrn_measurement_device_type 'Bruker SMART APEX'
_diffrn_measurement_method CCD
_diffrn_radiation_monochromator graphite
_diffrn_radiation_type MoK\a
_diffrn_radiation_wavelength 0.71073
_diffrn_reflns_av_R_equivalents 0.0418
_diffrn_reflns_av_unetI/netI 0.0387
_diffrn_reflns_limit_h_max 16
_diffrn_reflns_limit_h_min -16
_diffrn_reflns_limit_k_max 4
_diffrn_reflns_limit_k_min -4
_diffrn_reflns_limit_l_max 14
_diffrn_reflns_limit_l_min -11
_diffrn_reflns_number 1891
_diffrn_reflns_theta_full 23.27
_diffrn_reflns_theta_max 23.27
_diffrn_reflns_theta_min 2.68
_exptl_absorpt_coefficient_mu 39.482
_exptl_absorpt_correction_T_max 0.45
_exptl_absorpt_correction_T_min 0.07
_exptl_absorpt_correction_type empirical
_exptl_absorpt_process_details
;
SADABS(Blessing, 1995)
;
_exptl_crystal_colour Colorless
_exptl_crystal_density_diffrn 5.904
_exptl_crystal_density_method 'not measured'
_exptl_crystal_description Rod
_exptl_crystal_F_000 1244
_exptl_crystal_size_max 0.30
_exptl_crystal_size_mid 0.06
_exptl_crystal_size_min 0.02
_refine_diff_density_max 3.983
_refine_diff_density_min -4.351
_refine_diff_density_rms 0.633
_refine_ls_extinction_coef 0.0016(3)
_refine_ls_extinction_expression Fc^*^=kFc[1+0.001xFc^2^\l^3^/sin(2\q)]^-1/4^
_refine_ls_extinction_method SHELXL
_refine_ls_goodness_of_fit_ref 1.183
_refine_ls_matrix_type full
_refine_ls_number_parameters 55
_refine_ls_number_reflns 696
_refine_ls_number_restraints 0
_refine_ls_restrained_S_all 1.183
_refine_ls_R_factor_all 0.0779
_refine_ls_R_factor_gt 0.0752
_refine_ls_shift/su_max 0
_refine_ls_shift/su_mean 0
_refine_ls_structure_factor_coef Fsqd
_refine_ls_weighting_details 'calc w=1/[\s^2^(Fo^2^)+(0.0437P)^2^+462.6216P] where P=(Fo^2^+2Fc^2^)/3'
_refine_ls_weighting_scheme calc
_refine_ls_wR_factor_gt 0.1792
_refine_ls_wR_factor_ref 0.1808
_reflns_number_gt 668
_reflns_number_total 696
_reflns_threshold_expression >2\(I)
_cod_data_source_file b927286k.txt
_cod_data_source_block Bi3Te4O10Cl5
_cod_depositor_comments
;
The following automatic conversions were performed:

'_symmetry_cell_setting' value 'Monoclinic' changed to 'monoclinic'
according to /home/saulius/struct/CIF-dictionaries/cif_core.dic
dictionary named 'cif_core.dic' version 2.4.2 from
2011-04-26.

'_exptl_absorpt_correction_type' value 'EMPIRICAL'
changed to 'empirical' according to
/home/saulius/struct/CIF-dictionaries/cif_core.dic dictionary named
'cif_core.dic' version 2.4.2 from 2011-04-26.

Automatic conversion script
Id: cif_fix_values 1891 2012-01-12 08:04:46Z andrius 
;
_cod_original_sg_symbol_H-M C2/m
_cod_database_code 7025364

loop_
_symmetry_equiv_pos_as_xyz
'x, y, z'
'-x, y, -z'
'x+1/2, y+1/2, z'
'-x+1/2, y+1/2, -z'
'-x, -y, -z'
'x, -y, z'
'-x+1/2, -y+1/2, -z'
'x+1/2, -y+1/2, z'

loop_
_atom_site_label
_atom_site_type_symbol
_atom_site_fract_x
_atom_site_fract_y
_atom_site_fract_z
_atom_site_U_iso_or_equiv
_atom_site_adp_type
_atom_site_occupancy
_atom_site_symmetry_multiplicity
_atom_site_calc_flag
_atom_site_refinement_flags
Bi1 Bi 0 0 0 0.0313(10) Uani 1 4 d S
Bi2 Bi -0.21628(19) -1 0.19752(17) 0.0420(10) Uani 1 2 d S
Te1 Te 0.1587(2) -1 0.5029(2) 0.0132(9) Uani 1 2 d S
Te2 Te -0.02620(19) -0.5 0.2307(2) 0.0226(10) Uani 1 2 d S
Cl1 Cl 0.1491(8) -1 0.2711(10) 0.035(3) Uani 1 2 d S
Cl2 Cl 0 -0.5 0.5 0.035(5) Uani 1 4 d S
Cl3 Cl 0.1747(8) 0 0.0247(10) 0.034(3) Uani 1 2 d S
O1 O 0.2935(19) -1 0.499(2) 0.017(7) Uiso 1 2 d S
O2 O 0.168(2) -1 0.646(2) 0.019(7) Uiso 1 2 d S
O3 O -0.153(2) -0.5 0.204(2) 0.017(7) Uiso 1 2 d S
O4 O 0.0044(18) -0.5 0.100(2) 0.013(7) Uiso 1 2 d S
O5 O 0.062(3) 0 -0.202(3) 0.037(10) Uiso 1 2 d S

loop_
_atom_site_aniso_label
_atom_site_aniso_U_11
_atom_site_aniso_U_22
_atom_site_aniso_U_33
_atom_site_aniso_U_23
_atom_site_aniso_U_13
_atom_site_aniso_U_12
Bi1 0.0182(15) 0.0228(17) 0.053(2) 0 0.0060(13) 0
Bi2 0.077(2) 0.0207(13) 0.0282(14) 0 0.0086(11) 0
Te1 0.0273(17) 0.0071(15) 0.0077(15) 0 0.0110(12) 0
Te2 0.0143(17) 0.043(2) 0.0117(16) 0 0.0049(12) 0
Cl1 0.023(6) 0.051(9) 0.032(7) 0 0.006(5) 0
Cl2 0.040(11) 0.035(11) 0.029(10) 0 0.008(8) 0
Cl3 0.026(7) 0.038(8) 0.034(7) 0 -0.010(5) 0

loop_
_atom_type_symbol
_atom_type_description
_atom_type_scat_dispersion_real
_atom_type_scat_dispersion_imag
_atom_type_scat_source
O O 0.0106 0.006 'International Tables Vol C Tables 4.2.6.8 and 6.1.1.4'
Cl Cl 0.1484 0.1585 'International Tables Vol C Tables 4.2.6.8 and 6.1.1.4'
Te Te -0.5308 1.6751 'International Tables Vol C Tables 4.2.6.8 and 6.1.1.4'
Bi Bi -4.1077 10.2566 'International Tables Vol C Tables 4.2.6.8 and 6.1.1.4'

loop_
_geom_angle_atom_site_label_1
_geom_angle_atom_site_label_2
_geom_angle_atom_site_label_3
_geom_angle
_geom_angle_site_symmetry_1
_geom_angle_site_symmetry_3
O4 Bi1 O4 180.0(11) 1_565 5_545
O4 Bi1 O4 114.2(11) 1_565 .
O4 Bi1 O4 65.8(11) 5_545 .
O4 Bi1 O4 65.8(11) 1_565 5
O4 Bi1 O4 114.2(11) 5_545 5
O4 Bi1 O4 180.0(11) . 5
O4 Bi1 Cl3 90.9(7) 1_565 5
O4 Bi1 Cl3 89.1(7) 5_545 5
O4 Bi1 Cl3 90.9(7) . 5
O4 Bi1 Cl3 89.1(7) 5 5
O4 Bi1 Cl3 89.1(7) 1_565 .
O4 Bi1 Cl3 90.9(7) 5_545 .
O4 Bi1 Cl3 89.1(7) . .
O4 Bi1 Cl3 90.9(7) 5 .
Cl3 Bi1 Cl3 180.00(7) 5 .
O2 Bi2 O3 82.9(8) 5_536 .
O2 Bi2 O3 82.9(8) 5_536 1_545
O3 Bi2 O3 129.6(14) . 1_545
O2 Bi2 O5 76.6(12) 5_536 5_545
O3 Bi2 O5 64.9(7) . 5_545
O3 Bi2 O5 64.9(7) 1_545 5_545
O2 Te1 O1 95.2(12) . .
O2 Te1 O1 92.1(9) . 7_536
O1 Te1 O1 70.2(7) . 7_536
O2 Te1 O1 92.1(8) . 7_526
O1 Te1 O1 70.2(7) . 7_526
O1 Te1 O1 140.3(15) 7_536 7_526
O4 Te2 O3 102.3(12) . .
O4 Te2 O5 85.9(10) . 5_545
O3 Te2 O5 75.0(10) . 5_545
O4 Te2 O5 85.9(10) . 5
O3 Te2 O5 75.0(10) . 5
O5 Te2 O5 146(2) 5_545 5
Te1 O1 Te1 109.8(7) . 7_536
Te1 O1 Te1 109.8(7) . 7_526
Te1 O1 Te1 140.3(15) 7_536 7_526
Te1 O2 Bi2 164.2(17) . 5_536
Te2 O3 Bi2 115.1(7) . .
Te2 O3 Bi2 115.1(7) . 1_565
Bi2 O3 Bi2 129.6(14) . 1_565
Te2 O4 Bi1 121.2(6) . 1_545
Te2 O4 Bi1 121.2(6) . .
Bi1 O4 Bi1 114.2(11) 1_545 .
Te2 O5 Te2 146(2) 5_545 5
Te2 O5 Bi2 103.6(10) 5_545 5_545
Te2 O5 Bi2 103.6(10) 5 5_545

loop_
_geom_bond_atom_site_label_1
_geom_bond_atom_site_label_2
_geom_bond_distance
_geom_bond_site_symmetry_2
Bi1 O4 2.441(15) 1_565
Bi1 O4 2.441(15) 5_545
Bi1 O4 2.441(15) .
Bi1 O4 2.441(15) 5
Bi1 Cl3 2.658(13) 5
Bi1 Cl3 2.658(13) .
Bi2 O2 2.10(3) 5_536
Bi2 O3 2.266(13) .
Bi2 O3 2.266(13) 1_545
Bi2 O5 2.36(4) 5_545
Bi2 Cl3 3.113(14) 2_545
Bi2 Cl1 3.167(11) 3_455
Bi2 Cl1 3.167(11) 3_445
Te1 O2 1.89(3) .
Te1 O1 2.08(3) .
Te1 O1 2.180(10) 7_536
Te1 O1 2.180(10) 7_526
Te2 O4 1.86(3) .
Te2 O3 1.93(3) .
Te2 O5 2.142(11) 5_545
Te2 O5 2.142(11) 5
O1 Te1 2.180(10) 7_536
O1 Te1 2.180(10) 7_526
O2 Bi2 2.10(3) 5_536
O3 Bi2 2.266(13) 1_565
O4 Bi1 2.441(15) 1_545
O5 Te2 2.142(11) 5_545
O5 Te2 2.142(11) 5
O5 Bi2 2.36(4) 5_545
